data_4312010
loop_
_publ_author_name
'Xiaodong Liu'
'Natesan Thirupathi'
'Ilia A. Guzei'
'John G. Verkade'

_publ_section_title
;
 An Investigation of Staudinger Reactions Involving
 cis-1,3,5-Triazidocyclohexane and Tri(alkylamino)phosphines
;
_journal_name_full 'Inorganic Chemistry'
_journal_page_first 7431
_journal_page_last 7440
_journal_paper_doi 10.1021/ic0492845
_journal_volume 43
_journal_year 2004
_chemical_formula_sum 'C30 H63 N12 P3'
_chemical_formula_weight 684.83
_chemical_name_systematic
;
  ?
;
_space_group_IT_number 14
_symmetry_cell_setting monoclinic
_symmetry_space_group_name_Hall '-P 2yn'
_symmetry_space_group_name_H-M 'P 1 21/n 1'
_atom_sites_solution_hydrogens geom
_atom_sites_solution_primary direct
_atom_sites_solution_secondary difmap
_audit_creation_method SHELXL-97
_cell_angle_alpha 90.00
_cell_angle_beta 98.3790(10)
_cell_angle_gamma 90.00
_cell_formula_units_Z 4
_cell_length_a 11.2306(5)
_cell_length_b 15.4844(7)
_cell_length_c 21.6952(10)
_cell_measurement_temperature 173(2)
_cell_volume 3732.5(3)
_computing_cell_refinement 'Bruker SMART'
_computing_data_collection 'Bruker SMART'
_computing_data_reduction 'Bruker SHELXTL'
_computing_molecular_graphics 'Bruker SHELXTL'
_computing_publication_material 'Bruker SHELXTL'
_computing_structure_refinement 'SHELXL-97 (Sheldrick, 1997)'
_computing_structure_solution 'SHELXS-97 (Sheldrick, 1990)'
_diffrn_ambient_temperature 173(2)
_diffrn_measured_fraction_theta_full 0.997
_diffrn_measured_fraction_theta_max 0.997
_diffrn_measurement_device_type 'CCD area detector'
_diffrn_measurement_method 'phi and omega scans'
_diffrn_radiation_monochromator graphite
_diffrn_radiation_source 'fine-focus sealed tube'
_diffrn_radiation_type MoK\a
_diffrn_radiation_wavelength 0.71073
_diffrn_reflns_av_R_equivalents 0.0000
_diffrn_reflns_av_sigmaI/netI 0.0523
_diffrn_reflns_limit_h_max 13
_diffrn_reflns_limit_h_min -13
_diffrn_reflns_limit_k_max 18
_diffrn_reflns_limit_k_min 0
_diffrn_reflns_limit_l_max 25
_diffrn_reflns_limit_l_min 0
_diffrn_reflns_number 6562
_diffrn_reflns_theta_full 25.00
_diffrn_reflns_theta_max 25.00
_diffrn_reflns_theta_min 1.62
_exptl_absorpt_coefficient_mu 0.198
_exptl_absorpt_correction_T_max 0.9805
_exptl_absorpt_correction_T_min 0.9074
_exptl_absorpt_correction_type none
_exptl_crystal_density_diffrn 1.219
_exptl_crystal_density_method 'not measured'
_exptl_crystal_F_000 1488
_exptl_crystal_size_max 0.50
_exptl_crystal_size_mid 0.50
_exptl_crystal_size_min 0.10
_refine_diff_density_max 0.447
_refine_diff_density_min -0.376
_refine_diff_density_rms 0.063
_refine_ls_extinction_method none
_refine_ls_goodness_of_fit_ref 1.037
_refine_ls_hydrogen_treatment mixed
_refine_ls_matrix_type full
_refine_ls_number_parameters 418
_refine_ls_number_reflns 6562
_refine_ls_number_restraints 0
_refine_ls_restrained_S_all 1.037
_refine_ls_R_factor_all 0.0888
_refine_ls_R_factor_gt 0.0655
_refine_ls_shift/su_max 0.001
_refine_ls_shift/su_mean 0.000
_refine_ls_structure_factor_coef Fsqd
_refine_ls_weighting_details 'calc w=1/[\s^2^(Fo^2^)+(0.0720P)^2^+4.3132P] where P=(Fo^2^+2Fc^2^)/3'
_refine_ls_weighting_scheme calc
_refine_ls_wR_factor_gt 0.1506
_refine_ls_wR_factor_ref 0.1590
_reflns_number_gt 4914
_reflns_number_total 6562
_reflns_threshold_expression >2sigma(I)
_cod_data_source_file ic0492845si20040601_013845_2.cif
_cod_data_source_block 5a
_cod_depositor_comments
;
The following automatic conversions were performed:
'_symmetry_cell_setting' value 'Monoclinic' changed to 'monoclinic'
according to '/home/saulius/struct/CIF-dictionaries/cif_core.dic'
dictionary named 'cif_core.dic' version 2.4.1 from 2010-06-29.

Automatic conversion script
Id: cif_fix_enum 1527 2010-12-29 10:47:43Z saulius 
;
_cod_database_code 4312010

loop_
_symmetry_equiv_pos_as_xyz
'x, y, z'
'-x+1/2, y+1/2, -z+1/2'
'-x, -y, -z'
'x-1/2, -y-1/2, z-1/2'

loop_
_atom_site_label
_atom_site_type_symbol
_atom_site_fract_x
_atom_site_fract_y
_atom_site_fract_z
_atom_site_U_iso_or_equiv
_atom_site_adp_type
_atom_site_occupancy
_atom_site_symmetry_multiplicity
_atom_site_calc_flag
_atom_site_refinement_flags
_atom_site_disorder_assembly
_atom_site_disorder_group
P1 P 0.73176(7) 0.62258(6) 0.97261(4) 0.0267(2) Uani 1 1 d . . .
P2 P 0.72586(7) 0.59319(6) 0.64362(4) 0.0256(2) Uani 1 1 d . . .
P3 P 0.21732(7) 0.80466(6) 0.76266(4) 0.0255(2) Uani 1 1 d . . .
N1 N 0.8111(3) 0.5311(2) 0.96746(13) 0.0420(8) Uani 1 1 d . . .
N2 N 0.8230(3) 0.6789(2) 1.02502(15) 0.0466(9) Uani 1 1 d . . .
N3 N 0.6254(3) 0.5871(2) 1.01294(15) 0.0500(9) Uani 1 1 d . . .
N4 N 0.6934(2) 0.67655(19) 0.91457(13) 0.0317(7) Uani 1 1 d . . .
N5 N 0.8566(3) 0.5444(2) 0.66211(14) 0.0448(8) Uani 1 1 d . . .
N6 N 0.7380(3) 0.6344(2) 0.57374(14) 0.0473(9) Uani 1 1 d . . .
N7 N 0.6331(2) 0.50950(18) 0.62331(13) 0.0297(7) Uani 1 1 d . . .
N8 N 0.6898(2) 0.66079(18) 0.68838(12) 0.0290(6) Uani 1 1 d . . .
N9 N 0.1393(2) 0.77823(19) 0.69389(14) 0.0353(7) Uani 1 1 d . . .
N10 N 0.1787(3) 0.90707(19) 0.76637(17) 0.0456(9) Uani 1 1 d . . .
N11 N 0.1369(2) 0.7530(2) 0.81124(13) 0.0363(7) Uani 1 1 d . . .
N12 N 0.3540(2) 0.79638(19) 0.77262(14) 0.0351(7) Uani 1 1 d . . .
C1 C 0.7802(4) 0.4766(2) 0.91369(17) 0.0404(9) Uani 1 1 d . . .
H1A H 0.7045 0.4465 0.9167 0.061 Uiso 1 1 calc R . .
H1B H 0.8443 0.4342 0.9119 0.061 Uiso 1 1 calc R . .
H1C H 0.7708 0.5121 0.8759 0.061 Uiso 1 1 calc R . .
C2 C 0.8358(4) 0.4833(3) 1.02726(18) 0.0506(11) Uani 1 1 d . . .
H2A H 0.9212 0.4652 1.0345 0.061 Uiso 1 1 calc R . .
H2B H 0.7853 0.4306 1.0249 0.061 Uiso 1 1 calc R . .
C3 C 0.9100(4) 0.7364(3) 1.0047(2) 0.0618(13) Uani 1 1 d . . .
H3A H 0.9801 0.7033 0.9962 0.093 Uiso 1 1 calc R . .
H3B H 0.9352 0.7791 1.0374 0.093 Uiso 1 1 calc R . .
H3C H 0.8739 0.7662 0.9667 0.093 Uiso 1 1 calc R . .
C4 C 0.8715(4) 0.6262(3) 1.07964(19) 0.0559(12) Uani 1 1 d . . .
H4A H 0.8631 0.6588 1.1180 0.067 Uiso 1 1 calc R . .
H4B H 0.9585 0.6164 1.0791 0.067 Uiso 1 1 calc R . .
C5 C 0.5146(4) 0.6357(3) 1.0109(2) 0.0558(12) Uani 1 1 d . . .
H5A H 0.5296 0.6877 1.0367 0.084 Uiso 1 1 calc R . .
H5B H 0.4540 0.5999 1.0269 0.084 Uiso 1 1 calc R . .
H5C H 0.4854 0.6525 0.9678 0.084 Uiso 1 1 calc R . .
C6 C 0.6726(4) 0.5537(3) 1.07518(18) 0.0529(11) Uani 1 1 d . . .
H6A H 0.6324 0.4983 1.0821 0.063 Uiso 1 1 calc R . .
H6B H 0.6544 0.5951 1.1073 0.063 Uiso 1 1 calc R . .
C7 C 0.8091(4) 0.5395(3) 1.08168(17) 0.0509(11) Uani 1 1 d . . .
C8 C 0.8552(6) 0.4953(4) 1.1436(2) 0.0863(19) Uani 1 1 d . . .
H8A H 0.8443 0.5339 1.1781 0.129 Uiso 1 1 calc R . .
H8B H 0.9408 0.4817 1.1453 0.129 Uiso 1 1 calc R . .
H8C H 0.8099 0.4418 1.1471 0.129 Uiso 1 1 calc R . .
C9 C 0.9160(3) 0.5316(3) 0.72499(17) 0.0446(10) Uani 1 1 d . . .
H9A H 1.0021 0.5439 0.7270 0.067 Uiso 1 1 calc R . .
H9B H 0.9052 0.4716 0.7375 0.067 Uiso 1 1 calc R . .
H9C H 0.8811 0.5705 0.7532 0.067 Uiso 1 1 calc R . .
C10 C 0.8996(3) 0.4925(3) 0.61377(18) 0.0448(10) Uani 1 1 d . . .
H10A H 0.9250 0.4349 0.6307 0.054 Uiso 1 1 calc R . .
H10B H 0.9701 0.5208 0.5999 0.054 Uiso 1 1 calc R . .
C11 C 0.7557(4) 0.7231(2) 0.56177(18) 0.0431(10) Uani 1 1 d . . .
H11A H 0.7076 0.7392 0.5221 0.065 Uiso 1 1 calc R . .
H11B H 0.8411 0.7336 0.5596 0.065 Uiso 1 1 calc R . .
H11C H 0.7307 0.7579 0.5954 0.065 Uiso 1 1 calc R . .
C12 C 0.7718(4) 0.5706(2) 0.52877(18) 0.0428(10) Uani 1 1 d . . .
H12A H 0.8433 0.5918 0.5115 0.051 Uiso 1 1 calc R . .
H12B H 0.7049 0.5647 0.4938 0.051 Uiso 1 1 calc R . .
C13 C 0.5100(3) 0.5335(3) 0.59825(19) 0.0453(10) Uani 1 1 d . . .
H13A H 0.4584 0.4822 0.5960 0.068 Uiso 1 1 calc R . .
H13B H 0.5082 0.5578 0.5564 0.068 Uiso 1 1 calc R . .
H13C H 0.4806 0.5766 0.6255 0.068 Uiso 1 1 calc R . .
C14 C 0.6875(3) 0.4470(2) 0.58342(17) 0.0394(9) Uani 1 1 d . . .
H14A H 0.6265 0.4311 0.5476 0.047 Uiso 1 1 calc R . .
H14B H 0.7098 0.3938 0.6078 0.047 Uiso 1 1 calc R . .
C15 C 0.7998(3) 0.4823(2) 0.55881(17) 0.0380(9) Uani 1 1 d . . .
C16 C 0.8373(4) 0.4192(3) 0.5110(2) 0.0537(11) Uani 1 1 d . . .
H16A H 0.9129 0.4386 0.4981 0.081 Uiso 1 1 calc R . .
H16B H 0.7745 0.4169 0.4746 0.081 Uiso 1 1 calc R . .
H16C H 0.8484 0.3616 0.5296 0.081 Uiso 1 1 calc R . .
C17 C 0.1757(4) 0.7053(3) 0.65930(19) 0.0452(10) Uani 1 1 d . . .
H17A H 0.1470 0.7134 0.6148 0.068 Uiso 1 1 calc R . .
H17B H 0.1409 0.6522 0.6737 0.068 Uiso 1 1 calc R . .
H17C H 0.2636 0.7008 0.6660 0.068 Uiso 1 1 calc R . .
C18 C 0.0079(3) 0.7885(2) 0.68902(16) 0.0331(8) Uani 1 1 d . . .
H18A H -0.0308 0.7309 0.6877 0.040 Uiso 1 1 calc R . .
H18B H -0.0230 0.8193 0.6500 0.040 Uiso 1 1 calc R . .
C19 C 0.2517(3) 0.9738(3) 0.7954(2) 0.0557(12) Uani 1 1 d . . .
H19A H 0.2287 0.9860 0.8364 0.084 Uiso 1 1 calc R . .
H19B H 0.2410 1.0260 0.7696 0.084 Uiso 1 1 calc R . .
H19C H 0.3363 0.9559 0.8004 0.084 Uiso 1 1 calc R . .
C20 C 0.0490(3) 0.9228(2) 0.75156(19) 0.0377(9) Uani 1 1 d . . .
H20A H 0.0328 0.9563 0.7124 0.045 Uiso 1 1 calc R . .
H20B H 0.0223 0.9580 0.7851 0.045 Uiso 1 1 calc R . .
C21 C 0.1870(4) 0.7465(3) 0.87669(18) 0.0547(12) Uani 1 1 d . . .
H21A H 0.1354 0.7095 0.8982 0.082 Uiso 1 1 calc R . .
H21B H 0.1917 0.8042 0.8955 0.082 Uiso 1 1 calc R . .
H21C H 0.2679 0.7214 0.8805 0.082 Uiso 1 1 calc R . .
C22 C 0.0101(3) 0.7833(3) 0.80297(17) 0.0385(9) Uani 1 1 d . . .
H22A H -0.0032 0.8173 0.8400 0.046 Uiso 1 1 calc R . .
H22B H -0.0439 0.7325 0.8004 0.046 Uiso 1 1 calc R . .
C23 C -0.0237(3) 0.8390(2) 0.74431(15) 0.0273(7) Uani 1 1 d . . .
C24 C -0.1571(3) 0.8604(2) 0.73538(17) 0.0370(9) Uani 1 1 d . . .
H24A H -0.1789 0.8827 0.7745 0.055 Uiso 1 1 calc R . .
H24B H -0.2037 0.8080 0.7232 0.055 Uiso 1 1 calc R . .
H24C H -0.1746 0.9041 0.7027 0.055 Uiso 1 1 calc R . .
C25 C 0.6151(3) 0.6615(2) 0.85565(15) 0.0255(7) Uani 1 1 d . . .
H25 H 0.5751 0.6040 0.8570 0.031 Uiso 1 1 calc R . .
C26 C 0.6901(3) 0.6627(2) 0.80214(15) 0.0278(7) Uani 1 1 d . . .
H26A H 0.7358 0.7175 0.8037 0.033 Uiso 1 1 calc R . .
H26B H 0.7490 0.6148 0.8080 0.033 Uiso 1 1 calc R . .
C27 C 0.6143(3) 0.6540(2) 0.73802(14) 0.0249(7) Uani 1 1 d . . .
H27 H 0.5744 0.5961 0.7352 0.030 Uiso 1 1 calc R . .
C28 C 0.5169(3) 0.7240(2) 0.72942(16) 0.0294(8) Uani 1 1 d . . .
H28A H 0.4649 0.7149 0.6890 0.035 Uiso 1 1 calc R . .
H28B H 0.5559 0.7812 0.7280 0.035 Uiso 1 1 calc R . .
C29 C 0.4386(3) 0.7242(2) 0.78164(15) 0.0272(7) Uani 1 1 d . . .
H29 H 0.3926 0.6688 0.7805 0.033 Uiso 1 1 calc R . .
C30 C 0.5192(3) 0.7321(2) 0.84427(16) 0.0322(8) Uani 1 1 d . . .
H30A H 0.4684 0.7298 0.8779 0.039 Uiso 1 1 calc R . .
H30B H 0.5595 0.7891 0.8465 0.039 Uiso 1 1 calc R . .

loop_
_atom_site_aniso_label
_atom_site_aniso_U_11
_atom_site_aniso_U_22
_atom_site_aniso_U_33
_atom_site_aniso_U_23
_atom_site_aniso_U_13
_atom_site_aniso_U_12
P1 0.0250(4) 0.0311(5) 0.0236(5) -0.0038(4) 0.0022(3) 0.0054(4)
P2 0.0271(4) 0.0250(5) 0.0250(5) 0.0003(4) 0.0055(3) -0.0021(4)
P3 0.0228(4) 0.0241(5) 0.0289(5) 0.0008(4) 0.0015(3) 0.0035(3)
N1 0.064(2) 0.0332(18) 0.0273(17) -0.0027(14) 0.0024(15) 0.0142(16)
N2 0.0482(19) 0.042(2) 0.045(2) -0.0051(16) -0.0112(16) 0.0017(16)
N3 0.048(2) 0.069(2) 0.0371(19) 0.0061(17) 0.0208(15) 0.0092(18)
N4 0.0257(14) 0.0398(18) 0.0284(16) -0.0001(13) 0.0001(12) 0.0060(13)
N5 0.0352(17) 0.061(2) 0.0365(18) -0.0151(16) 0.0012(14) 0.0147(16)
N6 0.086(3) 0.0260(17) 0.0364(19) -0.0011(14) 0.0308(18) -0.0071(17)
N7 0.0301(15) 0.0294(16) 0.0297(16) -0.0011(13) 0.0045(12) -0.0051(12)
N8 0.0322(15) 0.0281(15) 0.0280(16) 0.0023(13) 0.0083(12) -0.0021(12)
N9 0.0286(15) 0.0404(18) 0.0365(17) -0.0103(14) 0.0027(13) 0.0077(13)
N10 0.0247(15) 0.0223(16) 0.086(3) -0.0052(16) -0.0043(16) -0.0001(13)
N11 0.0322(16) 0.0426(19) 0.0341(17) 0.0102(14) 0.0043(13) 0.0055(14)
N12 0.0287(15) 0.0363(17) 0.0398(18) -0.0001(14) 0.0033(13) 0.0080(13)
C1 0.056(2) 0.035(2) 0.031(2) -0.0049(17) 0.0095(17) 0.0094(18)
C2 0.070(3) 0.041(2) 0.038(2) 0.0056(19) 0.001(2) 0.019(2)
C3 0.058(3) 0.040(3) 0.079(3) -0.003(2) -0.018(2) -0.008(2)
C4 0.063(3) 0.059(3) 0.038(2) -0.010(2) -0.020(2) 0.013(2)
C5 0.041(2) 0.079(3) 0.051(3) -0.001(2) 0.019(2) 0.009(2)
C6 0.075(3) 0.059(3) 0.027(2) 0.001(2) 0.017(2) 0.005(2)
C7 0.078(3) 0.048(3) 0.024(2) -0.0023(18) -0.0024(19) 0.017(2)
C8 0.147(5) 0.079(4) 0.028(3) 0.009(2) -0.005(3) 0.040(4)
C9 0.034(2) 0.063(3) 0.037(2) 0.005(2) 0.0071(16) 0.0124(19)
C10 0.041(2) 0.047(2) 0.048(2) -0.010(2) 0.0111(18) 0.0071(18)
C11 0.058(2) 0.037(2) 0.034(2) 0.0060(17) 0.0040(18) -0.0066(19)
C12 0.053(2) 0.043(2) 0.036(2) -0.0059(18) 0.0175(18) -0.0013(19)
C13 0.035(2) 0.053(3) 0.047(2) -0.004(2) 0.0006(17) -0.0075(18)
C14 0.049(2) 0.032(2) 0.037(2) -0.0082(17) 0.0054(17) -0.0063(17)
C15 0.044(2) 0.039(2) 0.032(2) -0.0050(17) 0.0105(16) 0.0024(17)
C16 0.066(3) 0.053(3) 0.046(3) -0.012(2) 0.020(2) 0.002(2)
C17 0.047(2) 0.037(2) 0.051(2) -0.0106(19) 0.0044(19) 0.0116(18)
C18 0.0288(18) 0.039(2) 0.0300(19) -0.0018(16) -0.0011(14) 0.0008(15)
C19 0.037(2) 0.042(2) 0.090(3) -0.021(2) 0.015(2) -0.0073(19)
C20 0.0322(19) 0.0252(19) 0.055(2) -0.0006(17) 0.0034(17) 0.0054(15)
C21 0.051(2) 0.077(3) 0.036(2) 0.018(2) 0.0025(18) 0.008(2)
C22 0.0310(19) 0.049(2) 0.036(2) 0.0110(18) 0.0071(16) 0.0022(17)
C23 0.0264(17) 0.0286(18) 0.0271(18) -0.0014(15) 0.0050(14) 0.0028(14)
C24 0.0296(18) 0.041(2) 0.041(2) 0.0044(18) 0.0063(16) 0.0059(16)
C25 0.0252(16) 0.0244(17) 0.0276(18) 0.0010(14) 0.0060(13) 0.0020(14)
C26 0.0222(16) 0.0300(18) 0.0314(19) 0.0018(15) 0.0041(14) 0.0060(14)
C27 0.0259(16) 0.0234(17) 0.0261(18) 0.0012(14) 0.0064(13) -0.0005(14)
C28 0.0244(17) 0.0323(19) 0.0308(19) 0.0020(15) 0.0019(14) 0.0030(14)
C29 0.0250(17) 0.0251(18) 0.0315(19) 0.0025(15) 0.0044(14) 0.0028(14)
C30 0.0294(18) 0.036(2) 0.0311(19) -0.0028(16) 0.0040(14) 0.0089(15)

loop_
_atom_type_symbol
_atom_type_description
_atom_type_scat_dispersion_real
_atom_type_scat_dispersion_imag
_atom_type_scat_source
C C 0.0033 0.0016 'International Tables Vol C Tables 4.2.6.8 and 6.1.1.4'
H H 0.0000 0.0000 'International Tables Vol C Tables 4.2.6.8 and 6.1.1.4'
N N 0.0061 0.0033 'International Tables Vol C Tables 4.2.6.8 and 6.1.1.4'
P P 0.1023 0.0942 'International Tables Vol C Tables 4.2.6.8 and 6.1.1.4'

loop_
_geom_angle_atom_site_label_1
_geom_angle_atom_site_label_2
_geom_angle_atom_site_label_3
_geom_angle
_geom_angle_site_symmetry_1
_geom_angle_site_symmetry_3
_geom_angle_publ_flag
N4 P1 N2 110.51(17) . . ?
N4 P1 N3 118.43(17) . . ?
N2 P1 N3 103.31(18) . . ?
N4 P1 N1 119.71(15) . . ?
N2 P1 N1 101.93(16) . . ?
N3 P1 N1 100.56(17) . . ?
N8 P2 N5 118.05(16) . . ?
N8 P2 N6 112.42(16) . . ?
N5 P2 N6 102.01(18) . . ?
N8 P2 N7 119.04(15) . . ?
N5 P2 N7 101.93(16) . . ?
N6 P2 N7 100.73(15) . . ?
N12 P3 N10 109.91(16) . . ?
N12 P3 N9 119.57(15) . . ?
N10 P3 N9 99.91(16) . . ?
N12 P3 N11 119.45(16) . . ?
N10 P3 N11 104.89(17) . . ?
N9 P3 N11 100.56(15) . . ?
C1 N1 C2 114.1(3) . . ?
C1 N1 P1 118.6(2) . . ?
C2 N1 P1 113.2(2) . . ?
C3 N2 C4 113.6(3) . . ?
C3 N2 P1 119.6(3) . . ?
C4 N2 P1 112.2(3) . . ?
C5 N3 C6 113.8(3) . . ?
C5 N3 P1 119.3(3) . . ?
C6 N3 P1 114.0(3) . . ?
C25 N4 P1 134.3(2) . . ?
C9 N5 C10 116.6(3) . . ?
C9 N5 P2 124.5(2) . . ?
C10 N5 P2 117.0(2) . . ?
C11 N6 C12 118.1(3) . . ?
C11 N6 P2 124.7(3) . . ?
C12 N6 P2 114.1(2) . . ?
C13 N7 C14 113.3(3) . . ?
C13 N7 P2 114.8(2) . . ?
C14 N7 P2 111.3(2) . . ?
C27 N8 P2 130.9(2) . . ?
C17 N9 C18 113.7(3) . . ?
C17 N9 P3 120.3(2) . . ?
C18 N9 P3 115.4(2) . . ?
C19 N10 C20 118.1(3) . . ?
C19 N10 P3 125.9(3) . . ?
C20 N10 P3 114.2(2) . . ?
C21 N11 C22 111.6(3) . . ?
C21 N11 P3 118.5(3) . . ?
C22 N11 P3 111.5(2) . . ?
C29 N12 P3 134.8(3) . . ?
N1 C2 C7 111.0(3) . . ?
N2 C4 C7 113.2(3) . . ?
N3 C6 C7 110.9(3) . . ?
C4 C7 C8 108.8(4) . . ?
C4 C7 C2 109.7(4) . . ?
C8 C7 C2 110.1(4) . . ?
C4 C7 C6 109.3(3) . . ?
C8 C7 C6 110.5(4) . . ?
C2 C7 C6 108.4(3) . . ?
N5 C10 C15 109.7(3) . . ?
N6 C12 C15 111.9(3) . . ?
N7 C14 C15 113.4(3) . . ?
C10 C15 C12 109.0(3) . . ?
C10 C15 C16 110.7(3) . . ?
C12 C15 C16 110.1(3) . . ?
C10 C15 C14 108.2(3) . . ?
C12 C15 C14 109.8(3) . . ?
C16 C15 C14 109.2(3) . . ?
N9 C18 C23 110.3(3) . . ?
N10 C20 C23 112.3(3) . . ?
N11 C22 C23 113.2(3) . . ?
C18 C23 C24 110.6(3) . . ?
C18 C23 C20 109.6(3) . . ?
C24 C23 C20 109.3(3) . . ?
C18 C23 C22 107.9(3) . . ?
C24 C23 C22 110.3(3) . . ?
C20 C23 C22 109.1(3) . . ?
N4 C25 C30 110.3(3) . . ?
N4 C25 C26 109.5(3) . . ?
C30 C25 C26 108.8(3) . . ?
C27 C26 C25 113.3(3) . . ?
N8 C27 C26 110.9(2) . . ?
N8 C27 C28 109.8(3) . . ?
C26 C27 C28 110.0(3) . . ?
C27 C28 C29 112.8(3) . . ?
N12 C29 C30 110.4(3) . . ?
N12 C29 C28 109.5(3) . . ?
C30 C29 C28 109.2(3) . . ?
C29 C30 C25 113.5(3) . . ?

loop_
_geom_bond_atom_site_label_1
_geom_bond_atom_site_label_2
_geom_bond_distance
_geom_bond_site_symmetry_2
_geom_bond_publ_flag
P1 N4 1.520(3) . ?
P1 N2 1.662(3) . ?
P1 N3 1.673(3) . ?
P1 N1 1.686(3) . ?
P2 N8 1.522(3) . ?
P2 N5 1.648(3) . ?
P2 N6 1.669(3) . ?
P2 N7 1.681(3) . ?
P3 N12 1.524(3) . ?
P3 N10 1.649(3) . ?
P3 N9 1.667(3) . ?
P3 N11 1.686(3) . ?
N1 C1 1.440(4) . ?
N1 C2 1.484(5) . ?
N2 C3 1.438(5) . ?
N2 C4 1.476(5) . ?
N3 C5 1.449(5) . ?
N3 C6 1.471(5) . ?
N4 C25 1.461(4) . ?
N5 C9 1.442(5) . ?
N5 C10 1.459(5) . ?
N6 C11 1.418(5) . ?
N6 C12 1.476(5) . ?
N7 C13 1.459(4) . ?
N7 C14 1.487(4) . ?
N8 C27 1.468(4) . ?
N9 C17 1.448(4) . ?
N9 C18 1.473(4) . ?
N10 C19 1.410(5) . ?
N10 C20 1.466(4) . ?
N11 C21 1.453(5) . ?
N11 C22 1.485(4) . ?
N12 C29 1.462(4) . ?
C2 C7 1.531(5) . ?
C4 C7 1.519(6) . ?
C6 C7 1.535(6) . ?
C7 C8 1.530(5) . ?
C10 C15 1.521(5) . ?
C12 C15 1.528(5) . ?
C14 C15 1.540(5) . ?
C15 C16 1.529(5) . ?
C18 C23 1.517(5) . ?
C20 C23 1.529(5) . ?
C22 C23 1.539(5) . ?
C23 C24 1.519(4) . ?
C25 C30 1.529(4) . ?
C25 C26 1.530(4) . ?
C26 C27 1.527(4) . ?
C27 C28 1.532(4) . ?
C28 C29 1.533(4) . ?
C29 C30 1.524(5) . ?
